data_4100692
loop_
_publ_author_name
'Emmanuel Terazzi'
'Stephane Torelli'
'Jean-Pierre Rivera'
'Jean-Marc Benech'
'Gerald Bernardinelli'
'Cyril Bourgogne'
'Bertrand Donnio'
'Daniel Guillon'
'Daniel Imbert'
'Jean-Claude Bunzli'
'Andre Pinto'
'Damien Jeannerat'
'Claude Piguet'

_publ_section_title
;
Molecular Control of Macroscopic Cubic, Columnar and Lamellar
Organizations in Luminescent Lanthanide-containing Thermotropic
Liquid Crystals.
;
_journal_name_full 'Journal of the American Chemical Society'
_journal_paper_doi 10.1021/ja0446101
_journal_year 2005
_chemical_formula_sum 'C16 H18 F12 N2 O4 Zn'
_chemical_formula_weight 595.69
_space_group_IT_number 14
_symmetry_cell_setting monoclinic
_symmetry_space_group_name_Hall '-P 2ybc'
_symmetry_space_group_name_H-M 'P 1 21/c 1'
_cell_angle_alpha 90.00
_cell_angle_beta 90.914(2)
_cell_angle_gamma 90.00
_cell_formula_units_Z 8
_cell_length_a 10.7229(11)
_cell_length_b 17.7077(19)
_cell_length_c 24.760(3)
_cell_measurement_temperature 153(2)
_cell_volume 4700.8(9)
_diffrn_ambient_temperature 153(2)
_exptl_crystal_density_diffrn 1.683
_cod_depositor_comments
;
The following automatic conversions were performed:
'_symmetry_cell_setting' value 'Monoclinic' changed to 'monoclinic'
according to '/home/saulius/struct/CIF-dictionaries/cif_core.dic'
dictionary named 'cif_core.dic' version 2.4.1 from 2010-06-29.

Automatic conversion script
Id: cif_fix_enum 1527 2010-12-29 10:47:43Z saulius 
;
_cod_original_sg_symbol_H-M 'P 21/c'
_cod_database_code 4100692

loop_
_symmetry_equiv_pos_as_xyz
'x, y, z'
'-x, y+1/2, -z+1/2'
'-x, -y, -z'
'x, -y-1/2, z-1/2'

loop_
_atom_site_label
_atom_site_type_symbol
_atom_site_fract_x
_atom_site_fract_y
_atom_site_fract_z
_atom_site_U_iso_or_equiv
_atom_site_adp_type
_atom_site_occupancy
_atom_site_symmetry_multiplicity
_atom_site_calc_flag
_atom_site_refinement_flags
_atom_site_disorder_assembly
_atom_site_disorder_group
Zn1 Zn 0.06828(3) 0.54809(2) 0.403493(15) 0.03051(11) Uani 1 1 d . . .
Zn2 Zn 0.57935(3) 0.55218(2) 0.094272(15) 0.03028(11) Uani 1 1 d . B .
F1 F 0.4461(4) 0.7031(2) 0.42130(16) 0.1001(12) Uani 1 1 d . . .
F2 F 0.4046(3) 0.6795(2) 0.33980(14) 0.1008(13) Uani 1 1 d . . .
F3 F 0.5498(3) 0.6202(2) 0.3807(2) 0.1118(14) Uani 1 1 d . . .
F4A F 0.3390(7) 0.3857(5) 0.5135(4) 0.0845(11) Uani 0.513(7) 1 d P . .
F4B F 0.3110(8) 0.3547(5) 0.4976(5) 0.0845(11) Uani 0.487(7) 1 d P . .
F5A F 0.4791(12) 0.3904(5) 0.4609(6) 0.0845(11) Uani 0.513(7) 1 d P . .
F5B F 0.4694(13) 0.3736(6) 0.4480(6) 0.0845(11) Uani 0.487(7) 1 d P . .
F6A F 0.2841(7) 0.3322(4) 0.4391(4) 0.0845(11) Uani 0.513(7) 1 d P . .
F6B F 0.3214(8) 0.3397(5) 0.4150(4) 0.0845(11) Uani 0.487(7) 1 d P . .
F7 F 0.2838(4) 0.4090(2) 0.27487(19) 0.1118(14) Uani 1 1 d . . .
F8 F 0.1396(6) 0.3314(3) 0.2553(2) 0.175(3) Uani 1 1 d . . .
F9 F 0.1365(5) 0.4429(3) 0.22707(16) 0.1277(17) Uani 1 1 d . . .
F10 F -0.1843(3) 0.3308(2) 0.44193(12) 0.0948(13) Uani 1 1 d . . .
F11 F -0.2003(3) 0.29512(19) 0.36036(14) 0.0893(11) Uani 1 1 d . . .
F12 F -0.2957(3) 0.3928(2) 0.38571(15) 0.0855(10) Uani 1 1 d . . .
F13A F 0.7934(7) 0.3327(4) 0.0651(4) 0.0923(12) Uani 0.551(7) 1 d P . .
F13B F 0.8309(9) 0.3414(5) 0.0899(5) 0.0923(12) Uani 0.449(7) 1 d P . .
F14A F 0.8578(7) 0.3801(4) -0.0079(4) 0.0923(12) Uani 0.551(7) 1 d P . .
F14B F 0.8134(9) 0.3482(5) 0.0088(5) 0.0923(12) Uani 0.449(7) 1 d P . .
F15A F 0.9800(8) 0.3768(5) 0.0638(4) 0.0923(12) Uani 0.551(7) 1 d P . .
F15B F 0.9861(10) 0.3867(6) 0.0378(5) 0.0923(12) Uani 0.449(7) 1 d P . .
F16 F 1.0623(3) 0.6250(2) 0.1166(2) 0.1035(13) Uani 1 1 d . . .
F17 F 0.9558(3) 0.70739(18) 0.07501(14) 0.0798(9) Uani 1 1 d . . .
F18 F 0.9163(3) 0.6823(2) 0.15646(13) 0.0908(11) Uani 1 1 d . . .
F19 F 0.7050(6) 0.4439(3) 0.26958(17) 0.142(2) Uani 1 1 d . . .
F20A F 0.8415(5) 0.4436(4) 0.2194(3) 0.0942(13) Uani 0.696(8) 1 d P . .
F20B F 0.8470(13) 0.4013(8) 0.1991(6) 0.0942(13) Uani 0.304(8) 1 d P . .
F21A F 0.7409(6) 0.3418(5) 0.2331(4) 0.0942(13) Uani 0.696(8) 1 d P . .
F21B F 0.6978(14) 0.3390(12) 0.2367(9) 0.0942(13) Uani 0.304(8) 1 d P . .
F22 F 0.3422(3) 0.32517(18) 0.06997(11) 0.0756(9) Uani 1 1 d . . .
F23 F 0.3401(4) 0.2989(2) 0.15345(14) 0.0962(12) Uani 1 1 d . . .
F24 F 0.2355(3) 0.3902(2) 0.12361(16) 0.0881(10) Uani 1 1 d . . .
O1 O 0.2311(2) 0.61422(14) 0.40391(11) 0.0420(6) Uani 1 1 d . . .
O2 O 0.1865(2) 0.47168(14) 0.44957(11) 0.0398(5) Uani 1 1 d . . .
O3 O 0.1317(2) 0.48974(14) 0.33625(10) 0.0385(5) Uani 1 1 d . . .
O5 O -0.0704(2) 0.46372(14) 0.40829(10) 0.0380(5) Uani 1 1 d . . .
O6 O 0.6961(2) 0.47127(15) 0.05080(11) 0.0411(6) Uani 1 1 d . . .
O7 O 0.7438(2) 0.61768(14) 0.08889(10) 0.0397(6) Uani 1 1 d . . .
O8 O 0.6602(2) 0.50310(14) 0.16294(10) 0.0380(5) Uani 1 1 d . . .
O9 O 0.4459(2) 0.46678(14) 0.09760(10) 0.0369(5) Uani 1 1 d . . .
N1 N -0.0403(3) 0.63229(16) 0.35789(11) 0.0348(6) Uani 1 1 d . . .
N2 N -0.0007(3) 0.60184(17) 0.47116(11) 0.0371(6) Uani 1 1 d . . .
H2A H -0.0666 0.5752 0.4850 0.044 Uiso 1 1 calc R . .
H2B H 0.0604 0.6062 0.4975 0.044 Uiso 1 1 calc R . .
N3 N 0.5081(3) 0.59968(17) 0.02369(12) 0.0400(7) Uani 1 1 d . . .
H3A H 0.5623 0.5937 -0.0044 0.048 Uiso 1 1 calc R A 1
H3B H 0.4324 0.5786 0.0142 0.048 Uiso 1 1 calc R A 1
N4 N 0.4806(3) 0.64349(17) 0.13393(12) 0.0365(6) Uani 1 1 d . . .
C1 C 0.3393(4) 0.5901(2) 0.40444(15) 0.0435(8) Uani 1 1 d . . .
C2 C 0.3812(4) 0.5187(3) 0.42002(18) 0.0493(9) Uani 1 1 d . . .
H2 H 0.4666 0.5060 0.4159 0.059 Uiso 1 1 calc R . .
C3 C 0.3006(4) 0.4659(2) 0.44140(16) 0.0437(8) Uani 1 1 d . . .
C4 C 0.4364(4) 0.6479(3) 0.3860(2) 0.0584(11) Uani 1 1 d . . .
C5 C 0.3541(5) 0.3891(3) 0.4569(2) 0.0657(13) Uani 1 1 d . . .
C6 C 0.0942(4) 0.4279(2) 0.31916(15) 0.0418(8) Uani 1 1 d . . .
C7 C -0.0046(4) 0.3838(2) 0.33677(17) 0.0456(9) Uani 1 1 d . . .
H7 H -0.0213 0.3369 0.3194 0.055 Uiso 1 1 calc R . .
C8 C -0.0788(3) 0.4062(2) 0.37872(15) 0.0387(8) Uani 1 1 d . . .
C9 C 0.1645(6) 0.3998(3) 0.2697(3) 0.0752(16) Uani 1 1 d . . .
C10 C -0.1902(4) 0.3557(3) 0.39206(18) 0.0542(11) Uani 1 1 d . . .
C11 C -0.1153(4) 0.6680(2) 0.40062(16) 0.0466(9) Uani 1 1 d . . .
H11A H -0.1897 0.6365 0.4074 0.056 Uiso 1 1 calc R . .
H11B H -0.1444 0.7181 0.3880 0.056 Uiso 1 1 calc R . .
C12 C -0.0421(4) 0.6774(2) 0.45249(16) 0.0468(9) Uani 1 1 d . . .
H12A H 0.0312 0.7102 0.4465 0.056 Uiso 1 1 calc R . .
H12B H -0.0947 0.7013 0.4801 0.056 Uiso 1 1 calc R . .
C13 C -0.1230(4) 0.5917(2) 0.31837(16) 0.0439(8) Uani 1 1 d . . .
H13A H -0.1721 0.5539 0.3385 0.053 Uiso 1 1 calc R . .
H13B H -0.0694 0.5636 0.2931 0.053 Uiso 1 1 calc R . .
C14 C -0.2138(4) 0.6401(3) 0.28496(19) 0.0561(11) Uani 1 1 d . . .
H14A H -0.2694 0.6673 0.3092 0.084 Uiso 1 1 calc R . .
H14B H -0.2633 0.6075 0.2609 0.084 Uiso 1 1 calc R . .
H14C H -0.1668 0.6764 0.2634 0.084 Uiso 1 1 calc R . .
C15 C 0.0364(4) 0.6912(2) 0.33071(16) 0.0441(8) Uani 1 1 d . . .
H15A H 0.0928 0.7146 0.3580 0.053 Uiso 1 1 calc R . .
H15B H -0.0200 0.7312 0.3168 0.053 Uiso 1 1 calc R . .
C16 C 0.1139(4) 0.6621(3) 0.28454(17) 0.0560(11) Uani 1 1 d . . .
H16A H 0.1620 0.6180 0.2966 0.084 Uiso 1 1 calc R . .
H16B H 0.1711 0.7018 0.2728 0.084 Uiso 1 1 calc R . .
H16C H 0.0588 0.6477 0.2543 0.084 Uiso 1 1 calc R . .
C17 C 0.8105(4) 0.4656(2) 0.05949(17) 0.0459(9) Uani 1 1 d . . .
C18 C 0.8928(4) 0.5201(3) 0.07880(17) 0.0487(9) Uani 1 1 d . . .
H18 H 0.9785 0.5079 0.0835 0.058 Uiso 1 1 calc R . .
C19 C 0.8516(3) 0.5928(2) 0.09139(15) 0.0416(8) Uani 1 1 d . . .
C20 C 0.8638(5) 0.3875(3) 0.0481(3) 0.0683(14) Uani 1 1 d . . .
C21 C 0.9487(4) 0.6519(3) 0.1101(2) 0.0550(10) Uani 1 1 d . . .
C22 C 0.6387(4) 0.4384(2) 0.17973(15) 0.0400(8) Uani 1 1 d . . .
C23 C 0.5415(4) 0.3903(2) 0.16536(16) 0.0444(8) Uani 1 1 d . . .
H23 H 0.5365 0.3423 0.1824 0.053 Uiso 1 1 calc R . .
C24 C 0.4519(3) 0.4095(2) 0.12730(14) 0.0373(7) Uani 1 1 d . . .
C25 C 0.7320(5) 0.4127(3) 0.2236(2) 0.0606(12) Uani 1 1 d . . .
C26 C 0.3420(4) 0.3551(2) 0.11860(17) 0.0480(9) Uani 1 1 d . . .
C27A C 0.4944(10) 0.6785(5) 0.0378(4) 0.0468(12) Uani 0.505(7) 1 d P B 1
H27A H 0.5673 0.7052 0.0228 0.056 Uiso 0.505(7) 1 calc PR B 1
H27B H 0.4201 0.6973 0.0178 0.056 Uiso 0.505(7) 1 calc PR B 1
C28A C 0.4833(10) 0.7024(5) 0.0892(4) 0.0468(12) Uani 0.505(7) 1 d P B 1
H28A H 0.4057 0.7324 0.0912 0.056 Uiso 0.505(7) 1 calc PR B 1
H28B H 0.5536 0.7372 0.0971 0.056 Uiso 0.505(7) 1 calc PR B 1
C27B C 0.4324(10) 0.6712(5) 0.0380(4) 0.0468(12) Uani 0.495(7) 1 d P B 2
H27C H 0.4752 0.7155 0.0225 0.056 Uiso 0.495(7) 1 calc PR B 2
H27D H 0.3494 0.6674 0.0201 0.056 Uiso 0.495(7) 1 calc PR B 2
C28B C 0.4166(10) 0.6833(5) 0.0873(4) 0.0468(12) Uani 0.495(7) 1 d P B 2
H28C H 0.3261 0.6767 0.0931 0.056 Uiso 0.495(7) 1 calc PR B 2
H28D H 0.4339 0.7377 0.0927 0.056 Uiso 0.495(7) 1 calc PR B 2
C29 C 0.3656(4) 0.6192(3) 0.1598(3) 0.082(2) Uani 1 1 d . B .
H29A H 0.3190 0.5831 0.1366 0.099 Uiso 1 1 calc R C 3
H29B H 0.3112 0.6630 0.1675 0.099 Uiso 1 1 calc R C 3
C30A C 0.417(2) 0.5753(7) 0.2206(7) 0.057(4) Uani 0.46(3) 1 d P B 3
H30A H 0.4671 0.5305 0.2120 0.086 Uiso 0.46(3) 1 calc PR B 3
H30B H 0.3452 0.5601 0.2418 0.086 Uiso 0.46(3) 1 calc PR B 3
H30C H 0.4687 0.6108 0.2416 0.086 Uiso 0.46(3) 1 calc PR B 3
C30B C 0.352(2) 0.5740(6) 0.1976(9) 0.068(6) Uani 0.54(3) 1 d P B 4
H30D H 0.4093 0.5313 0.1931 0.102 Uiso 0.54(3) 1 calc PR B 4
H30E H 0.2661 0.5556 0.1975 0.102 Uiso 0.54(3) 1 calc PR B 4
H30F H 0.3709 0.5994 0.2319 0.102 Uiso 0.54(3) 1 calc PR B 4
C31 C 0.5633(4) 0.6837(3) 0.1718(2) 0.0629(13) Uani 1 1 d . B .
H31A H 0.6356 0.7027 0.1515 0.075 Uiso 1 1 calc R . .
H31B H 0.5956 0.6468 0.1986 0.075 Uiso 1 1 calc R . .
C32 C 0.5076(5) 0.7501(3) 0.2026(2) 0.0717(15) Uani 1 1 d . . .
H32A H 0.4745 0.7873 0.1769 0.108 Uiso 1 1 calc R B .
H32B H 0.5725 0.7736 0.2253 0.108 Uiso 1 1 calc R . .
H32C H 0.4401 0.7319 0.2254 0.108 Uiso 1 1 calc R . .

loop_
_atom_site_aniso_label
_atom_site_aniso_U_11
_atom_site_aniso_U_22
_atom_site_aniso_U_33
_atom_site_aniso_U_23
_atom_site_aniso_U_13
_atom_site_aniso_U_12
Zn1 0.0326(2) 0.02689(19) 0.0320(2) 0.00033(14) 0.00088(14) -0.00101(14)
Zn2 0.0326(2) 0.02654(19) 0.0317(2) 0.00016(14) -0.00060(14) 0.00003(14)
F1 0.114(3) 0.088(2) 0.099(3) -0.018(2) 0.012(2) -0.059(2)
F2 0.095(2) 0.131(3) 0.076(2) 0.045(2) -0.0093(18) -0.057(2)
F3 0.0516(18) 0.108(3) 0.176(4) 0.034(3) 0.028(2) -0.0169(18)
F4A 0.0683(19) 0.061(2) 0.124(4) 0.023(2) 0.0166(18) 0.019(2)
F4B 0.0683(19) 0.061(2) 0.124(4) 0.023(2) 0.0166(18) 0.019(2)
F5A 0.0683(19) 0.061(2) 0.124(4) 0.023(2) 0.0166(18) 0.019(2)
F5B 0.0683(19) 0.061(2) 0.124(4) 0.023(2) 0.0166(18) 0.019(2)
F6A 0.0683(19) 0.061(2) 0.124(4) 0.023(2) 0.0166(18) 0.019(2)
F6B 0.0683(19) 0.061(2) 0.124(4) 0.023(2) 0.0166(18) 0.019(2)
F7 0.084(3) 0.114(3) 0.139(3) -0.043(3) 0.053(2) 0.008(2)
F8 0.234(6) 0.091(3) 0.205(5) -0.100(3) 0.150(5) -0.071(3)
F9 0.162(4) 0.167(5) 0.055(2) -0.013(2) 0.034(2) 0.004(3)
F10 0.108(2) 0.114(3) 0.0619(18) 0.0380(18) -0.0226(17) -0.075(2)
F11 0.097(2) 0.075(2) 0.096(2) -0.0184(18) 0.0049(19) -0.0541(18)
F12 0.0431(15) 0.103(3) 0.110(3) 0.022(2) 0.0001(15) -0.0177(16)
F13A 0.087(2) 0.0615(17) 0.129(4) -0.024(2) 0.007(2) 0.0175(14)
F13B 0.087(2) 0.0615(17) 0.129(4) -0.024(2) 0.007(2) 0.0175(14)
F14A 0.087(2) 0.0615(17) 0.129(4) -0.024(2) 0.007(2) 0.0175(14)
F14B 0.087(2) 0.0615(17) 0.129(4) -0.024(2) 0.007(2) 0.0175(14)
F15A 0.087(2) 0.0615(17) 0.129(4) -0.024(2) 0.007(2) 0.0175(14)
F15B 0.087(2) 0.0615(17) 0.129(4) -0.024(2) 0.007(2) 0.0175(14)
F16 0.0434(16) 0.087(2) 0.180(4) -0.020(2) -0.026(2) -0.0097(15)
F17 0.083(2) 0.0689(19) 0.088(2) 0.0065(17) 0.0044(17) -0.0328(16)
F18 0.083(2) 0.121(3) 0.0683(19) -0.0367(19) 0.0046(16) -0.037(2)
F19 0.217(6) 0.136(4) 0.070(2) -0.012(2) -0.066(3) 0.043(4)
F20A 0.083(2) 0.0680(19) 0.130(3) 0.0414(18) -0.059(3) -0.013(3)
F20B 0.083(2) 0.0680(19) 0.130(3) 0.0414(18) -0.059(3) -0.013(3)
F21A 0.083(2) 0.0680(19) 0.130(3) 0.0414(18) -0.059(3) -0.013(3)
F21B 0.083(2) 0.0680(19) 0.130(3) 0.0414(18) -0.059(3) -0.013(3)
F22 0.090(2) 0.0786(19) 0.0588(16) -0.0255(14) 0.0166(14) -0.0464(17)
F23 0.114(3) 0.086(2) 0.088(2) 0.0313(19) -0.014(2) -0.067(2)
F24 0.0484(16) 0.090(2) 0.126(3) -0.026(2) 0.0178(17) -0.0206(15)
O1 0.0385(14) 0.0379(13) 0.0496(15) 0.0015(11) -0.0012(11) -0.0078(11)
O2 0.0360(13) 0.0384(13) 0.0451(14) 0.0075(11) 0.0007(10) 0.0012(10)
O3 0.0422(13) 0.0336(12) 0.0400(13) -0.0041(10) 0.0062(10) -0.0026(10)
O5 0.0381(13) 0.0359(13) 0.0402(13) -0.0010(10) 0.0016(10) -0.0057(10)
O6 0.0396(14) 0.0389(13) 0.0448(14) -0.0083(11) 0.0006(11) 0.0014(11)
O7 0.0344(13) 0.0369(13) 0.0477(14) 0.0013(11) 0.0033(10) -0.0032(10)
O8 0.0419(13) 0.0335(12) 0.0386(13) 0.0044(10) -0.0045(10) -0.0030(10)
O9 0.0370(13) 0.0351(12) 0.0387(13) -0.0002(10) -0.0006(10) -0.0054(10)
N1 0.0413(16) 0.0288(13) 0.0343(14) 0.0025(11) 0.0002(12) 0.0039(11)
N2 0.0414(16) 0.0379(15) 0.0319(14) 0.0000(12) 0.0020(12) -0.0022(12)
N3 0.0494(18) 0.0371(15) 0.0336(15) 0.0008(12) -0.0017(12) -0.0017(13)
N4 0.0383(15) 0.0344(15) 0.0367(15) -0.0026(12) -0.0024(12) 0.0059(12)
C1 0.040(2) 0.050(2) 0.0402(19) 0.0009(16) -0.0001(15) -0.0069(17)
C2 0.0300(18) 0.057(2) 0.061(2) 0.002(2) 0.0050(16) -0.0003(17)
C3 0.039(2) 0.048(2) 0.043(2) 0.0046(16) -0.0008(15) 0.0048(16)
C4 0.043(2) 0.069(3) 0.063(3) 0.004(2) 0.0004(19) -0.018(2)
C5 0.050(3) 0.061(3) 0.086(4) 0.021(3) 0.009(2) 0.011(2)
C6 0.049(2) 0.0360(18) 0.0403(19) -0.0040(15) 0.0033(15) 0.0033(15)
C7 0.058(2) 0.0291(17) 0.050(2) -0.0028(15) -0.0027(18) -0.0078(16)
C8 0.0398(18) 0.0330(17) 0.0428(19) 0.0098(15) -0.0092(14) -0.0089(14)
C9 0.087(4) 0.061(3) 0.078(4) -0.028(3) 0.036(3) -0.011(3)
C10 0.049(2) 0.058(3) 0.055(2) 0.004(2) -0.0068(18) -0.022(2)
C11 0.050(2) 0.043(2) 0.046(2) 0.0014(17) 0.0059(17) 0.0159(17)
C12 0.061(2) 0.0368(19) 0.043(2) -0.0071(16) 0.0092(17) 0.0045(17)
C13 0.047(2) 0.041(2) 0.043(2) 0.0025(16) -0.0081(16) 0.0013(16)
C14 0.055(2) 0.059(3) 0.054(2) 0.005(2) -0.0134(19) 0.009(2)
C15 0.055(2) 0.0324(17) 0.045(2) 0.0092(15) -0.0002(17) -0.0009(16)
C16 0.064(3) 0.059(3) 0.045(2) 0.012(2) 0.0090(19) -0.005(2)
C17 0.043(2) 0.044(2) 0.051(2) -0.0046(17) 0.0071(17) 0.0054(16)
C18 0.0318(18) 0.056(2) 0.058(2) -0.007(2) -0.0004(16) 0.0020(17)
C19 0.0385(19) 0.045(2) 0.0414(19) 0.0021(16) 0.0020(15) -0.0045(16)
C20 0.052(3) 0.066(3) 0.088(4) -0.018(3) 0.000(2) 0.012(2)
C21 0.042(2) 0.060(3) 0.063(3) -0.007(2) 0.0016(18) -0.0098(19)
C22 0.049(2) 0.0361(18) 0.0351(17) 0.0024(14) -0.0013(15) 0.0014(15)
C23 0.059(2) 0.0325(17) 0.042(2) 0.0082(15) 0.0023(17) -0.0067(16)
C24 0.0423(19) 0.0315(16) 0.0383(18) -0.0037(14) 0.0077(14) -0.0074(14)
C25 0.072(3) 0.053(3) 0.056(3) 0.019(2) -0.016(2) -0.007(2)
C26 0.047(2) 0.049(2) 0.049(2) -0.0053(18) 0.0106(17) -0.0173(18)
C27A 0.056(3) 0.038(2) 0.0469(18) 0.0038(17) -0.009(3) 0.016(3)
C28A 0.056(3) 0.038(2) 0.0469(18) 0.0038(17) -0.009(3) 0.016(3)
C27B 0.056(3) 0.038(2) 0.0469(18) 0.0038(17) -0.009(3) 0.016(3)
C28B 0.056(3) 0.038(2) 0.0469(18) 0.0038(17) -0.009(3) 0.016(3)
C29 0.042(2) 0.056(3) 0.150(6) -0.041(4) 0.035(3) -0.007(2)
C30A 0.057(9) 0.057(6) 0.058(8) 0.011(5) 0.018(6) -0.003(5)
C30B 0.075(11) 0.040(5) 0.091(11) -0.010(5) 0.038(10) -0.004(5)
C31 0.043(2) 0.063(3) 0.082(3) -0.037(3) -0.005(2) 0.003(2)
C32 0.064(3) 0.065(3) 0.086(4) -0.041(3) 0.001(3) 0.003(2)

loop_
_geom_bond_atom_site_label_1
_geom_bond_atom_site_label_2
_geom_bond_distance
_geom_bond_site_symmetry_2
_geom_bond_publ_flag
Zn1 N2 2.074(3) . ?
Zn1 O3 2.083(2) . ?
Zn1 O1 2.102(2) . ?
Zn1 O5 2.113(2) . ?
Zn1 O2 2.166(2) . ?
Zn1 N1 2.194(3) . ?
Zn2 N3 2.075(3) . ?
Zn2 O9 2.084(2) . ?
Zn2 O8 2.086(2) . ?
Zn2 O7 2.117(2) . ?
Zn2 N4 2.175(3) . ?
Zn2 O6 2.196(3) . ?
F1 C4 1.314(6) . ?
F2 C4 1.314(6) . ?
F3 C4 1.320(6) . ?
F4A F4B 0.737(11) . ?
F4A C5 1.415(11) . ?
F4B C5 1.271(11) . ?
F4B F6A 1.525(15) . ?
F5A C5 1.342(14) . ?
F5B C5 1.288(15) . ?
F6A F6B 0.735(9) . ?
F6A C5 1.327(11) . ?
F6B C5 1.396(12) . ?
F7 C9 1.294(7) . ?
F8 C9 1.290(6) . ?
F9 C9 1.332(8) . ?
F10 C10 1.312(5) . ?
F11 C10 1.333(5) . ?
F12 C10 1.315(6) . ?
F13A F13B 0.747(11) . ?
F13A C20 1.304(10) . ?
F13A F14B 1.439(14) . ?
F13B C20 1.370(13) . ?
F14A F14B 0.850(10) . ?
F14A C20 1.392(10) . ?
F14A F15B 1.770(13) . ?
F14B C20 1.306(11) . ?
F15A F15B 0.673(13) . ?
F15A C20 1.314(10) . ?
F15B C20 1.340(12) . ?
F16 C21 1.315(5) . ?
F17 C21 1.315(6) . ?
F18 C21 1.320(6) . ?
F19 C25 1.302(7) . ?
F20A F20B 0.905(16) . ?
F20A C25 1.301(7) . ?
F20B C25 1.397(18) . ?
F20B F21A 1.772(16) . ?
F21A C25 1.280(9) . ?
F21B C25 1.395(18) . ?
F22 C26 1.316(5) . ?
F23 C26 1.318(5) . ?
F24 C26 1.307(5) . ?
O1 C1 1.237(5) . ?
O2 C3 1.247(5) . ?
O3 C6 1.239(4) . ?
O5 C8 1.257(4) . ?
O6 C17 1.246(5) . ?
O7 C19 1.237(4) . ?
O8 C22 1.242(4) . ?
O9 C24 1.254(4) . ?
N1 C11 1.481(5) . ?
N1 C13 1.494(5) . ?
N1 C15 1.495(5) . ?
N2 C12 1.481(5) . ?
N2 H2A 0.9200 . ?
N2 H2B 0.9200 . ?
N3 C27A 1.447(9) . ?
N3 C27B 1.548(9) . ?
N3 H3A 0.9200 . ?
N3 H3B 0.9200 . ?
N4 C29 1.464(6) . ?
N4 C31 1.466(5) . ?
N4 C28B 1.508(9) . ?
N4 C28A 1.523(9) . ?
C1 C2 1.394(6) . ?
C1 C4 1.534(6) . ?
C2 C3 1.385(6) . ?
C2 H2 0.9500 . ?
C3 C5 1.522(6) . ?
C6 C7 1.392(6) . ?
C6 C9 1.532(6) . ?
C7 C8 1.377(6) . ?
C7 H7 0.9500 . ?
C8 C10 1.532(5) . ?
C11 C12 1.504(6) . ?
C11 H11A 0.9900 . ?
C11 H11B 0.9900 . ?
C12 H12A 0.9900 . ?
C12 H12B 0.9900 . ?
C13 C14 1.530(5) . ?
C13 H13A 0.9900 . ?
C13 H13B 0.9900 . ?
C14 H14A 0.9800 . ?
C14 H14B 0.9800 . ?
C14 H14C 0.9800 . ?
C15 C16 1.515(6) . ?
C15 H15A 0.9900 . ?
C15 H15B 0.9900 . ?
C16 H16A 0.9800 . ?
C16 H16B 0.9800 . ?
C16 H16C 0.9800 . ?
C17 C18 1.388(6) . ?
C17 C20 1.524(6) . ?
C18 C19 1.397(6) . ?
C18 H18 0.9500 . ?
C19 C21 1.542(6) . ?
C22 C23 1.388(5) . ?
C22 C25 1.534(6) . ?
C23 C24 1.377(5) . ?
C23 H23 0.9500 . ?
C24 C26 1.535(5) . ?
C27A C28A 1.347(12) . ?
C27A H27A 0.9900 . ?
C27A H27B 0.9900 . ?
C28A H28A 0.9900 . ?
C28A H28B 0.9900 . ?
C27B C28B 1.253(12) . ?
C27B H27C 0.9900 . ?
C27B H27D 0.9900 . ?
C28B H28C 0.9900 . ?
C28B H28D 0.9900 . ?
C29 C30B 1.241(17) . ?
C29 C30A 1.78(2) . ?
C29 H29A 0.9900 . ?
C29 H29B 0.9900 . ?
C30A H30A 0.9800 . ?
C30A H30B 0.9800 . ?
C30A H30C 0.9800 . ?
C30B H30D 0.9800 . ?
C30B H30E 0.9800 . ?
C30B H30F 0.9800 . ?
C31 C32 1.527(6) . ?
C31 H31A 0.9900 . ?
C31 H31B 0.9900 . ?
C32 H32A 0.9800 . ?
C32 H32B 0.9800 . ?
C32 H32C 0.9800 . ?
